data_7009358
loop_
_publ_author_name
'Venkateswara Rao, P.'
'Rao, Chebrolu P.'
'Sreedhara, Alavattam'
'Wegelius, Elina K.'
'Rissanen, Kari'
'Kolehmainen, Erkki'

_publ_section_title
;
 Synthesis, structure and reactivity of trans-UO22+ complexes of
 OH-containing ligands&#x200A;&#x2020;
;
_journal_issue 7
_journal_name_full 'Journal of the Chemical Society, Dalton Transactions'
_journal_page_first 1213
_journal_paper_doi 10.1039/b000142m
_journal_year 2000
_chemical_formula_sum 'C18 H24 N O7.5 S1.5 U'
_chemical_formula_weight 660.50
_chemical_name_systematic
;

 ?

;
_space_group_IT_number 61
_symmetry_space_group_name_Hall '-P 2ac 2ab'
_symmetry_space_group_name_H-M 'P b c a'
_atom_sites_solution_hydrogens geom
_atom_sites_solution_primary direct
_atom_sites_solution_secondary difmap
_audit_creation_method SHELXL
_cell_angle_alpha 90.00
_cell_angle_beta 90.00
_cell_angle_gamma 90.00
_cell_formula_units_Z 8
_cell_length_a 7.6825(15)
_cell_length_b 17.995(3)
_cell_length_c 32.276(4)
_cell_measurement_temperature 293(2)
_cell_volume 4462.0(13)
_computing_structure_refinement 'SHELXL-93 (Sheldrick, 1993)'
_diffrn_ambient_temperature 293(2)
_diffrn_radiation_monochromator graphite
_diffrn_radiation_source 'fine-focus sealed tube'
_diffrn_radiation_type MoK\a
_diffrn_radiation_wavelength 0.71073
_diffrn_reflns_av_R_equivalents 0.0202
_diffrn_reflns_av_sigmaI/netI 0.0553
_diffrn_reflns_limit_h_max 9
_diffrn_reflns_limit_h_min 0
_diffrn_reflns_limit_k_max 21
_diffrn_reflns_limit_k_min 0
_diffrn_reflns_limit_l_max 38
_diffrn_reflns_limit_l_min -1
_diffrn_reflns_number 4063
_diffrn_reflns_theta_max 24.96
_diffrn_reflns_theta_min 2.26
_exptl_absorpt_coefficient_mu 7.456
_exptl_crystal_density_diffrn 1.966
_exptl_crystal_F_000 2520
_refine_diff_density_max 2.436
_refine_diff_density_min -1.356
_refine_diff_density_rms 0.286
_refine_ls_extinction_method none
_refine_ls_goodness_of_fit_all 1.104
_refine_ls_goodness_of_fit_obs 1.237
_refine_ls_matrix_type full
_refine_ls_number_parameters 258
_refine_ls_number_reflns 3914
_refine_ls_number_restraints 0
_refine_ls_restrained_S_all 1.104
_refine_ls_restrained_S_obs 1.237
_refine_ls_R_factor_all 0.0937
_refine_ls_R_factor_obs 0.0506
_refine_ls_shift/esd_max -8.605
_refine_ls_shift/esd_mean 0.159
_refine_ls_structure_factor_coef Fsqd
_refine_ls_weighting_details 'w=1/[\s^2^(Fo^2^)+(0.1043P)^2^+0.0000P] where P=(Fo^2^+2Fc^2^)/3'
_refine_ls_weighting_scheme calc
_refine_ls_wR_factor_all 0.1713
_refine_ls_wR_factor_obs 0.1497
_reflns_number_observed 2469
_reflns_number_total 3914
_reflns_observed_criterion >2sigma(I)
_cod_data_source_file b000142m.txt
_cod_data_source_block 1.H2O.
_cod_depositor_comments
;
The following automatic conversions were performed:

'_refine_ls_weighting_scheme' value 'calc
w=1/[\s^2^(Fo^2^)+(0.1043P)^2^+0.0000P] where P=(Fo^2^+2Fc^2^)/3' was
changed to 'calc'. New tag '_refine_ls_weighting_details' was
created. The value of the new tag was set to
'w=1/[\s^2^(Fo^2^)+(0.1043P)^2^+0.0000P] where P=(Fo^2^+2Fc^2^)/3'.

Automatic conversion script
Id: cif_fix_values 3143 2015-03-26 13:38:13Z robertas 
;
_cod_original_formula_sum 'C18 H24 N O7.50 S1.50 U'
_cod_database_code 7009358

loop_
_symmetry_equiv_pos_as_xyz
'x, y, z'
'-x+1/2, -y, z+1/2'
'x+1/2, -y+1/2, -z'
'-x, y+1/2, -z+1/2'
'-x, -y, -z'
'x-1/2, y, -z-1/2'
'-x-1/2, y-1/2, z'
'x, -y-1/2, z-1/2'

loop_
_atom_site_aniso_label
_atom_site_aniso_U_11
_atom_site_aniso_U_22
_atom_site_aniso_U_33
_atom_site_aniso_U_23
_atom_site_aniso_U_13
_atom_site_aniso_U_12
U1 0.0180(3) 0.0151(3) 0.0342(3) 0.0004(2) 0.0037(2) 0.0002(2)
S1 0.021(2) 0.020(2) 0.060(3) -0.003(2) 0.007(2) -0.0015(14)
O2 0.049(7) 0.022(5) 0.032(6) 0.004(4) -0.003(5) 0.017(5)
O5 0.020(5) 0.034(5) 0.039(5) 0.004(4) 0.004(4) 0.011(4)
O1 0.020(5) 0.027(5) 0.046(6) 0.004(4) -0.003(5) 0.002(4)
O4 0.033(6) 0.021(5) 0.032(5) -0.004(4) 0.005(4) 0.004(4)
O3 0.020(5) 0.024(5) 0.057(6) -0.005(5) 0.006(5) -0.007(4)
C16 0.020(7) 0.033(8) 0.083(13) -0.001(8) -0.001(9) 0.004(7)
O7 0.024(5) 0.055(7) 0.068(8) 0.008(6) -0.007(5) -0.009(5)
N1 0.021(6) 0.013(5) 0.049(8) -0.004(5) -0.003(5) 0.006(4)
C17 0.014(7) 0.042(8) 0.046(9) -0.012(7) -0.001(6) -0.001(6)
C13 0.037(10) 0.036(8) 0.070(12) -0.002(8) 0.010(9) 0.010(7)
C11 0.015(7) 0.026(7) 0.031(7) -0.004(6) -0.008(6) 0.001(5)
O6 0.053(9) 0.052(8) 0.124(13) -0.041(9) -0.020(8) 0.004(7)
C4 0.047(9) 0.030(7) 0.023(7) 0.004(6) -0.011(7) -0.007(7)
C1 0.022(7) 0.024(7) 0.031(8) -0.009(6) -0.009(6) -0.003(5)
C12 0.021(6) 0.024(7) 0.037(8) 0.005(6) 0.003(6) 0.015(6)
C8 0.044(9) 0.026(8) 0.046(9) 0.007(7) -0.013(8) 0.001(7)
C2 0.041(9) 0.032(8) 0.037(9) -0.003(7) -0.007(7) 0.012(7)
C6 0.067(12) 0.044(10) 0.049(11) 0.020(8) -0.003(9) -0.027(9)
C10 0.034(8) 0.019(6) 0.023(7) -0.001(5) 0.003(6) 0.001(6)
C7 0.062(11) 0.034(9) 0.067(12) 0.008(8) 0.011(10) -0.020(9)
C14 0.032(10) 0.053(12) 0.219(31) -0.028(16) -0.048(15) 0.008(10)
C5 0.071(13) 0.027(9) 0.058(11) 0.012(8) -0.037(10) -0.005(8)
C9 0.025(7) 0.022(7) 0.055(10) -0.001(6) -0.005(7) -0.010(6)
C3 0.043(10) 0.026(8) 0.071(12) 0.009(8) -0.013(9) 0.005(8)
C15 0.110(22) 0.084(17) 0.202(34) -0.099(21) -0.092(22) 0.051(16)

loop_
_atom_site_label
_atom_site_type_symbol
_atom_site_fract_x
_atom_site_fract_y
_atom_site_fract_z
_atom_site_U_iso_or_equiv
_atom_site_thermal_displace_type
_atom_site_occupancy
_atom_site_calc_flag
_atom_site_refinement_flags
_atom_site_disorder_group
U1 U 0.62340(6) 0.43011(2) 0.535987(14) 0.0224(2) Uani 1 d . .
S1 S 1.0475(5) 0.3653(2) 0.50590(13) 0.0336(9) Uani 1 d . .
O2 O 0.4115(13) 0.5245(5) 0.5315(3) 0.034(2) Uani 1 d . .
O5 O 0.8480(11) 0.3616(5) 0.5023(3) 0.031(2) Uani 1 d . .
O1 O 0.7422(12) 0.3674(5) 0.5912(3) 0.031(2) Uani 1 d . .
O4 O 0.4792(12) 0.3550(5) 0.5224(3) 0.029(2) Uani 1 d . .
O3 O 0.7736(12) 0.5010(5) 0.5499(3) 0.034(2) Uani 1 d . .
C16 C 1.1249(19) 0.3258(8) 0.4592(5) 0.045(4) Uani 1 d . .
H16A H 1.1072(19) 0.3602(8) 0.4369(5) 0.068 Uiso 1 calc R .
H16B H 1.0627(19) 0.2806(8) 0.4536(5) 0.068 Uiso 1 calc R .
H16C H 1.2468(19) 0.3151(8) 0.4619(5) 0.068 Uiso 1 calc R .
O7 O 0.0640(14) 0.4359(6) 0.6153(4) 0.049(3) Uani 1 d . .
H7 H -0.0382(70) 0.4309(69) 0.6085(42) 0.074 Uiso 1 calc R .
N1 N 0.4348(14) 0.4435(5) 0.5995(4) 0.028(3) Uani 1 d . .
C17 C 1.0979(16) 0.2905(9) 0.5394(4) 0.034(3) Uani 1 d . .
H17A H 1.0632(16) 0.3029(9) 0.5672(4) 0.051 Uiso 1 calc R .
H17B H 1.2210(16) 0.2813(9) 0.5388(4) 0.051 Uiso 1 calc R .
H17C H 1.0370(16) 0.2467(9) 0.5305(4) 0.051 Uiso 1 calc R .
C13 C 0.4005(20) 0.5643(8) 0.5695(6) 0.048(4) Uani 1 d . .
H13A H 0.3276(20) 0.6079(8) 0.5660(6) 0.057 Uiso 1 calc R .
H13B H 0.5155(20) 0.5806(8) 0.5780(6) 0.057 Uiso 1 calc R .
C11 C 0.4118(15) 0.3946(7) 0.6277(4) 0.024(3) Uani 1 d . .
H11 H 0.3247(15) 0.4036(7) 0.6471(4) 0.029 Uiso 1 calc R .
O6 O 0.4872(17) 0.5554(8) 0.6609(5) 0.076(5) Uani 1 d . .
H6 H 0.5621(23) 0.5409(128) 0.6447(32) 0.114 Uiso 1 calc R .
C4 C 0.5498(20) 0.2113(8) 0.6727(4) 0.033(3) Uani 1 d . .
C1 C 0.6778(17) 0.3184(7) 0.6164(4) 0.026(3) Uani 1 d . .
C12 C 0.3207(16) 0.5121(7) 0.6033(5) 0.027(3) Uani 1 d . .
C8 C 0.2689(20) 0.2691(7) 0.6749(5) 0.039(4) Uani 1 d . .
H8 H 0.1917(20) 0.3052(7) 0.6657(5) 0.046 Uiso 1 calc R .
C2 C 0.7810(20) 0.2578(8) 0.6290(4) 0.037(4) Uani 1 d . .
H2 H 0.8918(20) 0.2520(8) 0.6178(4) 0.044 Uiso 1 calc R .
C6 C 0.3221(25) 0.1616(9) 0.7172(5) 0.053(5) Uani 1 d . .
H6 H 0.2826(25) 0.1276(9) 0.7368(5) 0.064 Uiso 1 calc R .
C10 C 0.5104(18) 0.3261(7) 0.6321(4) 0.025(3) Uani 1 d . .
C7 C 0.2123(25) 0.2177(9) 0.7024(6) 0.055(5) Uani 1 d . .
H7 H 0.0978(25) 0.2198(9) 0.7116(6) 0.065 Uiso 1 calc R .
C14 C 0.1412(23) 0.4952(11) 0.5917(9) 0.101(10) Uani 1 d . .
H14A H 0.0712(23) 0.5397(11) 0.5951(9) 0.122 Uiso 1 calc R .
H14B H 0.1385(23) 0.4819(11) 0.5625(9) 0.122 Uiso 1 calc R .
C5 C 0.4827(26) 0.1577(8) 0.7028(5) 0.052(5) Uani 1 d . .
H5 H 0.5552(26) 0.1198(8) 0.7120(5) 0.062 Uiso 1 calc R .
C9 C 0.4422(18) 0.2697(7) 0.6599(5) 0.034(4) Uani 1 d . .
C3 C 0.7222(21) 0.2079(8) 0.6569(5) 0.047(4) Uani 1 d . .
H3 H 0.7962(21) 0.1703(8) 0.6659(5) 0.056 Uiso 1 calc R .
C15 C 0.3313(33) 0.5455(13) 0.6443(10) 0.132(14) Uani 1 d . .
H15A H 0.2745(33) 0.5936(13) 0.6430(10) 0.158 Uiso 1 calc R .
H15B H 0.2639(33) 0.5149(13) 0.6631(10) 0.158 Uiso 1 calc R .
O1W O 0.1360(20) 0.5641(8) 0.2489(5) 0.094(5) Uiso 1 d . .
H1W1 H 0.0520(135) 0.5014(53) 0.2297(31) 0.000(25) Uiso 1 d . .
H1W2 H 0.2139(128) 0.5458(54) 0.2896(29) 0.000(24) Uiso 1 d . .

loop_
_atom_type_symbol
_atom_type_description
_atom_type_scat_dispersion_real
_atom_type_scat_dispersion_imag
_atom_type_scat_source
C C 0.0033 0.0016 'International Tables Vol C Tables 4.2.6.8 and 6.1.1.4'
H H 0.0000 0.0000 'International Tables Vol C Tables 4.2.6.8 and 6.1.1.4'
N N 0.0061 0.0033 'International Tables Vol C Tables 4.2.6.8 and 6.1.1.4'
O O 0.0106 0.0060 'International Tables Vol C Tables 4.2.6.8 and 6.1.1.4'
U U -9.6767 9.6646 'International Tables Vol C Tables 4.2.6.8 and 6.1.1.4'
S S 0.1246 0.1234 'International Tables Vol C Tables 4.2.6.8 and 6.1.1.4'

loop_
_geom_angle_atom_site_label_1
_geom_angle_atom_site_label_2
_geom_angle_atom_site_label_3
_geom_angle
_geom_angle_site_symmetry_1
_geom_angle_site_symmetry_3
_geom_angle_publ_flag
O3 U1 O4 177.3(4) . . ?
O3 U1 O1 84.2(4) . . ?
O4 U1 O1 93.7(4) . . ?
O3 U1 O2 93.4(4) . 5_666 ?
O4 U1 O2 87.9(4) . 5_666 ?
O1 U1 O2 159.7(3) . 5_666 ?
O3 U1 O2 86.9(4) . . ?
O4 U1 O2 95.8(4) . . ?
O1 U1 O2 132.5(3) . . ?
O2 U1 O2 67.2(4) 5_666 . ?
O3 U1 O5 90.9(4) . . ?
O4 U1 O5 86.9(3) . . ?
O1 U1 O5 79.1(3) . . ?
O2 U1 O5 80.7(3) 5_666 . ?
O2 U1 O5 147.7(3) . . ?
O3 U1 N1 95.7(4) . . ?
O4 U1 N1 85.2(4) . . ?
O1 U1 N1 69.2(3) . . ?
O2 U1 N1 131.1(3) 5_666 . ?
O2 U1 N1 65.4(3) . . ?
O5 U1 N1 146.8(3) . . ?
O3 U1 U1 90.2(3) . 5_666 ?
O4 U1 U1 92.3(3) . 5_666 ?
O1 U1 U1 165.5(2) . 5_666 ?
O2 U1 U1 33.7(2) 5_666 5_666 ?
O2 U1 U1 33.5(2) . 5_666 ?
O5 U1 U1 114.4(2) . 5_666 ?
N1 U1 U1 98.2(2) . 5_666 ?
O5 S1 C16 104.7(6) . . ?
O5 S1 C17 103.4(6) . . ?
C16 S1 C17 98.2(7) . . ?
C13 O2 U1 128.3(8) . 5_666 ?
C13 O2 U1 110.5(8) . . ?
U1 O2 U1 112.8(4) 5_666 . ?
S1 O5 U1 131.7(5) . . ?
C1 O1 U1 131.9(8) . . ?
C11 N1 C12 114.9(11) . . ?
C11 N1 U1 126.3(8) . . ?
C12 N1 U1 118.5(8) . . ?
O2 C13 C12 108.9(11) . . ?
N1 C11 C10 125.5(12) . . ?
C9 C4 C3 118.5(13) . . ?
C9 C4 C5 118.9(15) . . ?
C3 C4 C5 122.6(14) . . ?
O1 C1 C10 121.0(12) . . ?
O1 C1 C2 119.5(13) . . ?
C10 C1 C2 119.6(13) . . ?
C15 C12 C14 111.9(19) . . ?
C15 C12 N1 112.2(13) . . ?
C14 C12 N1 110.8(12) . . ?
C15 C12 C13 111.4(17) . . ?
C14 C12 C13 108.3(16) . . ?
N1 C12 C13 101.8(10) . . ?
C7 C8 C9 122.1(15) . . ?
C3 C2 C1 121.3(15) . . ?
C5 C6 C7 118.8(16) . . ?
C1 C10 C9 119.3(12) . . ?
C1 C10 C11 122.1(12) . . ?
C9 C10 C11 117.7(12) . . ?
C8 C7 C6 121.5(17) . . ?
O7 C14 C12 113.9(18) . . ?
C6 C5 C4 121.9(16) . . ?
C4 C9 C8 116.6(13) . . ?
C4 C9 C10 119.6(13) . . ?
C8 C9 C10 123.8(13) . . ?
C2 C3 C4 121.5(14) . . ?
O6 C15 C12 118.4(22) . . ?

loop_
_geom_bond_atom_site_label_1
_geom_bond_atom_site_label_2
_geom_bond_distance
_geom_bond_site_symmetry_2
_geom_bond_publ_flag
U1 O3 1.778(9) . ?
U1 O4 1.802(9) . ?
U1 O1 2.298(9) . ?
U1 O2 2.341(9) 5_666 ?
U1 O2 2.358(9) . ?
U1 O5 2.382(8) . ?
U1 N1 2.521(12) . ?
U1 U1 3.9139(10) 5_666 ?
S1 O5 1.538(9) . ?
S1 C16 1.77(2) . ?
S1 C17 1.77(2) . ?
O2 C13 1.42(2) . ?
O2 U1 2.341(9) 5_666 ?
O1 C1 1.30(2) . ?
O7 C14 1.44(3) . ?
N1 C11 1.28(2) . ?
N1 C12 1.519(15) . ?
C13 C12 1.57(2) . ?
C11 C10 1.45(2) . ?
O6 C15 1.33(2) . ?
C4 C9 1.40(2) . ?
C4 C3 1.42(2) . ?
C4 C5 1.46(2) . ?
C1 C10 1.39(2) . ?
C1 C2 1.41(2) . ?
C12 C15 1.45(3) . ?
C12 C14 1.46(2) . ?
C8 C7 1.35(2) . ?
C8 C9 1.42(2) . ?
C2 C3 1.35(2) . ?
C6 C5 1.32(3) . ?
C6 C7 1.40(2) . ?
C10 C9 1.45(2) . ?
